data_7027618
loop_
_publ_author_name
'Abram, Ulrich'
'Dell&#x2019;Amico, Daniela Belli'
'Calderazzo, Fausto'
'Marchetti, Lorella'
'Str\"ahle, Joachim'

_publ_section_title
;
 N,N-Diethylcarbamato tertiary phosphine complexes as precursors to
 carbonato and carbamoyl platinum(II) derivatives&#x200A;&#x2021;
;
_journal_issue 22
_journal_name_full 'Journal of the Chemical Society, Dalton Transactions'
_journal_page_first 4093
_journal_paper_doi 10.1039/a904868e
_journal_year 1999
_chemical_formula_moiety 'trans- * 2 C7H8'
_chemical_formula_sum 'C55 H56 Cl N O P2 Pt'
_chemical_formula_weight 1039.49
_chemical_name_systematic
; 
trans-chloro(N,N-diethylcarbamoyl)bis(triphenilphosphine)platinum(II) 
;
_space_group_IT_number 2
_symmetry_cell_setting triclinic
_symmetry_space_group_name_Hall '-P 1'
_symmetry_space_group_name_H-M 'P -1'
_atom_sites_solution_hydrogens geom
_atom_sites_solution_primary patterson
_atom_sites_solution_secondary difmap
_audit_creation_method SHELXL
_cell_angle_alpha 96.75(2)
_cell_angle_beta 91.82(2)
_cell_angle_gamma 95.62(3)
_cell_formula_units_Z 2
_cell_length_a 10.739(3)
_cell_length_b 12.428(5)
_cell_length_c 17.982(3)
_cell_measurement_reflns_used 25
_cell_measurement_temperature 203(2)
_cell_measurement_theta_max 12.68
_cell_measurement_theta_min 8.30
_cell_volume 2369.6(12)
_computing_cell_refinement CAD4
_computing_data_collection CAD4
_computing_data_reduction 'CAD4 SDP'
_computing_molecular_graphics SCHAKAL
_computing_publication_material SHELXL-93
_computing_structure_refinement 'SHELXL-93 (Sheldrick, 1993)'
_computing_structure_solution 'SHELXS-86 (Sheldrick, 1990)'
_diffrn_ambient_temperature 203(2)
_diffrn_measurement_device CAD4
_diffrn_measurement_method 'omega/2 theta'
_diffrn_radiation_monochromator graphite
_diffrn_radiation_source 'fine-focus sealed tube'
_diffrn_radiation_type MoK\a
_diffrn_radiation_wavelength 0.70930
_diffrn_reflns_av_R_equivalents 0.0359
_diffrn_reflns_av_sigmaI/netI 0.0428
_diffrn_reflns_limit_h_max 13
_diffrn_reflns_limit_h_min -1
_diffrn_reflns_limit_k_max 15
_diffrn_reflns_limit_k_min -15
_diffrn_reflns_limit_l_max 22
_diffrn_reflns_limit_l_min -22
_diffrn_reflns_number 11976
_diffrn_reflns_theta_max 26.95
_diffrn_reflns_theta_min 2.99
_diffrn_standards_decay_% 2.1
_diffrn_standards_interval_count 300
_diffrn_standards_interval_time 3600
_diffrn_standards_number 3
_exptl_absorpt_coefficient_mu 3.124
_exptl_absorpt_correction_T_max 0.9999
_exptl_absorpt_correction_T_min 0.9317
_exptl_absorpt_correction_type psi-scan
_exptl_crystal_colour colourless
_exptl_crystal_density_diffrn 1.457
_exptl_crystal_description cube
_exptl_crystal_F_000 1052
_exptl_crystal_size_max 0.2
_exptl_crystal_size_mid 0.2
_exptl_crystal_size_min 0.2
_refine_diff_density_max 3.636
_refine_diff_density_min -4.095
_refine_diff_density_rms 0.230
_refine_ls_extinction_method none
_refine_ls_goodness_of_fit_all 1.093
_refine_ls_goodness_of_fit_obs 0.979
_refine_ls_hydrogen_treatment 'riding model'
_refine_ls_matrix_type full
_refine_ls_number_parameters 529
_refine_ls_number_reflns 10119
_refine_ls_number_restraints 0
_refine_ls_restrained_S_all 2.755
_refine_ls_restrained_S_obs 0.979
_refine_ls_R_factor_all 0.0764
_refine_ls_R_factor_obs 0.0499
_refine_ls_shift/esd_max 0.008
_refine_ls_shift/esd_mean 0.000
_refine_ls_structure_factor_coef Fsqd
_refine_ls_weighting_details 'w=1/[\s^2^(Fo^2^)+(0.0748P)^2^+29.2847P] where P=(Fo^2^+2Fc^2^)/3'
_refine_ls_weighting_scheme calc
_refine_ls_wR_factor_all 0.3845
_refine_ls_wR_factor_obs 0.1314
_reflns_number_observed 8657
_reflns_number_total 10309
_reflns_observed_criterion >2sigma(I)
_cod_data_source_file 904868esup1.cif
_cod_data_source_block Pt(PPh3)2ClCONEt2
_cod_depositor_comments
;
The following automatic conversions were performed:

'_exptl_absorpt_correction_type' value 'PSI SCAN' changed to
'psi-scan' according to
/home/saulius/struct/CIF-dictionaries/cif_core.dic dictionary named
'cif_core.dic' version 2.4.2 from 2011-04-26.

Automatic conversion script
Id: cif_fix_values 1891 2012-01-12 08:04:46Z andrius 

The following automatic conversions were performed:

'_refine_ls_weighting_scheme' value 'calc
w=1/[\s^2^(Fo^2^)+(0.0748P)^2^+29.2847P] where P=(Fo^2^+2Fc^2^)/3'
was changed to 'calc'. New tag '_refine_ls_weighting_details' was
created. The value of the new tag was set to
'w=1/[\s^2^(Fo^2^)+(0.0748P)^2^+29.2847P] where P=(Fo^2^+2Fc^2^)/3'.

Automatic conversion script
Id: cif_fix_values 3143 2015-03-26 13:38:13Z robertas 
;
_cod_original_sg_symbol_H-M P(-1)
_cod_database_code 7027618

loop_
_symmetry_equiv_pos_as_xyz
'x, y, z'
'-x, -y, -z'

loop_
_atom_site_aniso_label
_atom_site_aniso_U_11
_atom_site_aniso_U_22
_atom_site_aniso_U_33
_atom_site_aniso_U_23
_atom_site_aniso_U_13
_atom_site_aniso_U_12
Pt 0.01922(15) 0.01634(14) 0.01841(15) 0.00666(9) 0.00168(9) 0.00180(9)
Cl 0.0346(11) 0.0338(10) 0.0304(10) 0.0112(8) 0.0116(8) 0.0143(8)
C10 0.027(4) 0.021(4) 0.016(3) 0.008(3) -0.002(3) 0.004(3)
O 0.027(3) 0.025(3) 0.038(3) 0.005(3) 0.004(2) 0.005(2)
N 0.020(3) 0.031(4) 0.042(4) 0.015(3) 0.001(3) -0.001(3)
C20 0.020(4) 0.052(6) 0.054(6) 0.022(5) 0.004(4) -0.001(4)
C30 0.033(5) 0.028(5) 0.061(7) 0.007(4) -0.016(5) -0.014(4)
C50 0.086(10) 0.057(7) 0.056(8) 0.019(6) -0.025(7) -0.028(7)
C40 0.037(6) 0.106(11) 0.097(11) 0.060(9) 0.015(6) 0.032(7)
P1 0.0194(9) 0.0157(8) 0.0203(9) 0.0075(7) 0.0010(7) 0.0006(7)
C11 0.024(4) 0.016(3) 0.025(4) 0.004(3) 0.004(3) 0.001(3)
C12 0.039(5) 0.020(4) 0.032(5) 0.007(3) 0.001(4) 0.006(3)
C13 0.051(6) 0.026(4) 0.038(5) -0.001(4) -0.003(4) 0.006(4)
C14 0.040(5) 0.017(4) 0.053(6) 0.005(4) 0.008(4) 0.008(3)
C15 0.048(6) 0.027(4) 0.045(6) 0.015(4) -0.002(4) 0.008(4)
C16 0.042(5) 0.018(4) 0.047(6) 0.009(4) -0.005(4) 0.003(4)
C21 0.019(4) 0.025(4) 0.031(4) 0.013(3) 0.002(3) -0.001(3)
C22 0.030(4) 0.020(4) 0.043(5) 0.006(3) 0.011(4) -0.004(3)
C23 0.036(5) 0.039(5) 0.047(6) 0.015(4) 0.013(4) -0.009(4)
C24 0.031(5) 0.048(6) 0.046(6) 0.017(5) 0.021(4) 0.007(4)
C25 0.035(5) 0.036(5) 0.040(5) 0.004(4) 0.013(4) 0.008(4)
C26 0.030(4) 0.023(4) 0.038(5) 0.008(3) 0.007(4) -0.002(3)
C31 0.024(4) 0.019(3) 0.015(3) 0.008(3) -0.001(3) 0.000(3)
C32 0.026(4) 0.030(4) 0.033(5) 0.011(3) 0.003(3) 0.002(3)
C33 0.036(5) 0.030(4) 0.039(5) 0.003(4) -0.004(4) 0.004(4)
C34 0.034(5) 0.036(5) 0.044(6) 0.007(4) -0.013(4) -0.002(4)
C35 0.032(5) 0.070(7) 0.044(6) 0.016(5) -0.003(4) -0.019(5)
C36 0.029(4) 0.045(5) 0.037(5) 0.009(4) -0.004(4) -0.008(4)
P2 0.0207(9) 0.0190(9) 0.0186(9) 0.0074(7) 0.0004(7) 0.0010(7)
C41 0.020(4) 0.026(4) 0.031(4) 0.016(3) 0.004(3) 0.002(3)
C42 0.028(4) 0.044(5) 0.035(5) 0.015(4) -0.001(4) 0.005(4)
C43 0.027(5) 0.059(6) 0.046(6) 0.023(5) -0.006(4) 0.005(4)
C44 0.031(5) 0.063(7) 0.058(7) 0.040(6) 0.010(5) 0.022(5)
C45 0.037(5) 0.034(5) 0.051(6) 0.018(4) 0.015(4) 0.014(4)
C46 0.031(4) 0.025(4) 0.037(5) 0.014(3) 0.003(4) 0.006(3)
C51 0.027(4) 0.021(4) 0.024(4) 0.004(3) 0.002(3) -0.001(3)
C52 0.025(4) 0.025(4) 0.042(5) 0.017(4) 0.004(3) -0.004(3)
C53 0.040(5) 0.023(4) 0.040(5) 0.013(4) 0.013(4) -0.003(4)
C54 0.032(4) 0.026(4) 0.041(5) 0.004(4) 0.010(4) -0.011(3)
C55 0.022(4) 0.042(5) 0.038(5) 0.011(4) -0.004(4) -0.004(4)
C56 0.025(4) 0.028(4) 0.035(5) 0.013(3) 0.003(3) 0.000(3)
C61 0.023(4) 0.024(4) 0.022(4) 0.003(3) 0.000(3) 0.002(3)
C62 0.034(4) 0.030(4) 0.021(4) 0.008(3) 0.005(3) -0.003(3)
C63 0.040(5) 0.043(5) 0.019(4) 0.007(4) 0.007(3) -0.003(4)
C64 0.039(5) 0.041(5) 0.027(5) -0.003(4) -0.005(4) 0.004(4)
C65 0.058(6) 0.027(5) 0.038(5) -0.000(4) 0.005(5) -0.008(4)
C66 0.047(5) 0.027(4) 0.023(4) 0.008(3) 0.004(4) -0.003(4)
C91 0.049(6) 0.034(5) 0.076(9) 0.014(5) -0.024(6) -0.018(5)
C92 0.153(17) 0.053(8) 0.045(8) -0.001(6) 0.034(9) -0.002(9)
C93 0.198(29) 0.181(26) 0.078(14) 0.041(15) -0.061(17) -0.115(23)
C94 0.117(18) 0.069(12) 0.194(28) -0.009(14) -0.107(20) -0.014(12)
C95 0.059(9) 0.025(6) 0.233(27) -0.003(11) -0.046(13) -0.003(6)
C96 0.058(8) 0.022(5) 0.146(15) 0.003(7) -0.007(9) -0.013(5)
C97 0.134(16) 0.056(9) 0.098(13) 0.018(9) -0.023(12) -0.017(9)
C01 0.068(9) 0.095(11) 0.056(8) 0.047(8) -0.012(7) -0.002(8)
C02 0.075(11) 0.108(15) 0.104(14) 0.056(12) -0.038(10) -0.014(10)
C06 0.084(11) 0.094(12) 0.068(10) 0.018(9) 0.012(8) -0.021(9)
C07 0.086(12) 0.121(15) 0.080(11) 0.041(11) 0.003(9) 0.034(11)
C04 0.122(16) 0.074(11) 0.105(15) 0.015(10) -0.007(12) 0.014(11)
C03 0.093(15) 0.103(16) 0.166(24) 0.066(16) -0.038(15) 0.003(12)
C05 0.102(15) 0.143(19) 0.090(14) 0.045(13) 0.002(11) -0.032(13)

loop_
_atom_site_label
_atom_site_type_symbol
_atom_site_fract_x
_atom_site_fract_y
_atom_site_fract_z
_atom_site_U_iso_or_equiv
_atom_site_thermal_displace_type
_atom_site_occupancy
_atom_site_calc_flag
_atom_site_refinement_flags
Pt Pt 0.22468(3) 0.17265(2) 0.21220(2) 0.01761(10) Uani 1 d .
Cl Cl 0.0436(2) 0.2538(2) 0.26189(12) 0.0314(4) Uani 1 d .
C10 C 0.3828(7) 0.1164(6) 0.1725(4) 0.0210(15) Uani 1 d .
O O 0.3815(5) 0.0325(5) 0.1314(4) 0.0297(13) Uani 1 d .
N N 0.4935(6) 0.1808(6) 0.1912(4) 0.031(2) Uani 1 d .
C20 C 0.6068(8) 0.1502(9) 0.1574(6) 0.041(2) Uani 1 d .
H20A H 0.6610(8) 0.2161(9) 0.1532(6) 0.049 Uiso 1 calc R
H20B H 0.5852(8) 0.1151(9) 0.1069(6) 0.049 Uiso 1 calc R
C30 C 0.5014(9) 0.2819(8) 0.2422(6) 0.042(2) Uani 1 d .
H30A H 0.4176(9) 0.3033(8) 0.2484(6) 0.051 Uiso 1 calc R
H30B H 0.5493(9) 0.3384(8) 0.2192(6) 0.051 Uiso 1 calc R
C50 C 0.5601(14) 0.2762(11) 0.3183(7) 0.069(4) Uani 1 d .
H50A H 0.5614(14) 0.3458(11) 0.3480(7) 0.103 Uiso 1 calc R
H50B H 0.6441(14) 0.2572(11) 0.3132(7) 0.103 Uiso 1 calc R
H50C H 0.5121(14) 0.2221(11) 0.3424(7) 0.103 Uiso 1 calc R
C40 C 0.6787(11) 0.0771(13) 0.1967(9) 0.074(5) Uani 1 d .
H40A H 0.7518(11) 0.0621(13) 0.1696(9) 0.111 Uiso 1 calc R
H40B H 0.6275(11) 0.0102(13) 0.1999(9) 0.111 Uiso 1 calc R
H40C H 0.7036(11) 0.1115(13) 0.2463(9) 0.111 Uiso 1 calc R
P1 P 0.2128(2) 0.26299(15) 0.10736(11) 0.0181(4) Uani 1 d .
C11 C 0.1922(7) 0.4064(6) 0.1248(4) 0.0216(15) Uani 1 d .
C12 C 0.2277(8) 0.4642(7) 0.1949(5) 0.030(2) Uani 1 d .
H12 H 0.2558(8) 0.4277(7) 0.2335(5) 0.036 Uiso 1 calc R
C13 C 0.2212(10) 0.5749(7) 0.2074(6) 0.039(2) Uani 1 d .
H13 H 0.2454(10) 0.6125(7) 0.2542(6) 0.046 Uiso 1 calc R
C14 C 0.1791(9) 0.6310(7) 0.1508(6) 0.036(2) Uani 1 d .
H14 H 0.1751(9) 0.7058(7) 0.1597(6) 0.043 Uiso 1 calc R
C15 C 0.1432(10) 0.5752(7) 0.0816(6) 0.039(2) Uani 1 d .
H15 H 0.1149(10) 0.6122(7) 0.0434(6) 0.047 Uiso 1 calc R
C16 C 0.1494(9) 0.4643(7) 0.0690(6) 0.036(2) Uani 1 d .
H16 H 0.1244(9) 0.4273(7) 0.0222(6) 0.043 Uiso 1 calc R
C21 C 0.3484(7) 0.2615(6) 0.0474(5) 0.024(2) Uani 1 d .
C22 C 0.4346(8) 0.3542(7) 0.0497(5) 0.031(2) Uani 1 d .
H22 H 0.4216(8) 0.4184(7) 0.0792(5) 0.037 Uiso 1 calc R
C23 C 0.5402(9) 0.3482(8) 0.0068(6) 0.041(2) Uani 1 d .
H23 H 0.5989(9) 0.4088(8) 0.0086(6) 0.049 Uiso 1 calc R
C24 C 0.5589(9) 0.2549(8) -0.0378(6) 0.040(2) Uani 1 d .
H24 H 0.6291(9) 0.2532(8) -0.0668(6) 0.048 Uiso 1 calc R
C25 C 0.4742(9) 0.1623(8) -0.0405(6) 0.037(2) Uani 1 d .
H25 H 0.4867(9) 0.0985(8) -0.0707(6) 0.044 Uiso 1 calc R
C26 C 0.3692(8) 0.1681(7) 0.0039(5) 0.030(2) Uani 1 d .
H26 H 0.3124(8) 0.1066(7) 0.0036(5) 0.036 Uiso 1 calc R
C31 C 0.0819(7) 0.2023(6) 0.0425(4) 0.0191(14) Uani 1 d .
C32 C 0.0853(8) 0.2066(7) -0.0350(5) 0.029(2) Uani 1 d .
H32 H 0.1547(8) 0.2410(7) -0.0554(5) 0.035 Uiso 1 calc R
C33 C -0.0146(9) 0.1597(7) -0.0801(6) 0.035(2) Uani 1 d .
H33 H -0.0120(9) 0.1606(7) -0.1317(6) 0.042 Uiso 1 calc R
C34 C -0.1193(9) 0.1109(8) -0.0504(6) 0.038(2) Uani 1 d .
H34 H -0.1867(9) 0.0793(8) -0.0820(6) 0.046 Uiso 1 calc R
C35 C -0.1244(10) 0.1089(10) 0.0243(6) 0.050(3) Uani 1 d .
H35 H -0.1964(10) 0.0775(10) 0.0439(6) 0.059 Uiso 1 calc R
C36 C -0.0238(9) 0.1529(8) 0.0724(6) 0.038(2) Uani 1 d .
H36 H -0.0271(9) 0.1494(8) 0.1236(6) 0.045 Uiso 1 calc R
P2 P 0.2236(2) 0.0616(2) 0.30655(11) 0.0191(4) Uani 1 d .
C41 C 0.3591(7) -0.0138(6) 0.3185(5) 0.025(2) Uani 1 d .
C42 C 0.4381(8) 0.0057(8) 0.3824(5) 0.035(2) Uani 1 d .
H42 H 0.4233(8) 0.0597(8) 0.4205(5) 0.042 Uiso 1 calc R
C43 C 0.5390(9) -0.0547(9) 0.3897(6) 0.043(2) Uani 1 d .
H43 H 0.5910(9) -0.0417(9) 0.4328(6) 0.051 Uiso 1 calc R
C44 C 0.5617(9) -0.1340(10) 0.3330(7) 0.047(3) Uani 1 d .
H44 H 0.6291(9) -0.1746(10) 0.3380(7) 0.056 Uiso 1 calc R
C45 C 0.4852(9) -0.1535(8) 0.2688(6) 0.039(2) Uani 1 d .
H45 H 0.5007(9) -0.2073(8) 0.2308(6) 0.047 Uiso 1 calc R
C46 C 0.3848(8) -0.0925(7) 0.2613(5) 0.030(2) Uani 1 d .
H46 H 0.3343(8) -0.1045(7) 0.2176(5) 0.036 Uiso 1 calc R
C51 C 0.0940(7) -0.0474(6) 0.2945(4) 0.024(2) Uani 1 d .
C52 C 0.1094(8) -0.1515(7) 0.3120(5) 0.030(2) Uani 1 d .
H52 H 0.1860(8) -0.1668(7) 0.3315(5) 0.036 Uiso 1 calc R
C53 C 0.0089(9) -0.2331(7) 0.3001(5) 0.034(2) Uani 1 d .
H53 H 0.0193(9) -0.3029(7) 0.3114(5) 0.040 Uiso 1 calc R
C54 C -0.1044(8) -0.2110(7) 0.2718(5) 0.034(2) Uani 1 d .
H54 H -0.1701(8) -0.2661(7) 0.2632(5) 0.040 Uiso 1 calc R
C55 C -0.1216(8) -0.1066(8) 0.2561(5) 0.034(2) Uani 1 d .
H55 H -0.1991(8) -0.0914(8) 0.2378(5) 0.041 Uiso 1 calc R
C56 C -0.0223(8) -0.0247(7) 0.2678(5) 0.028(2) Uani 1 d .
H56 H -0.0338(8) 0.0454(7) 0.2576(5) 0.034 Uiso 1 calc R
C61 C 0.2073(7) 0.1313(6) 0.4004(4) 0.023(2) Uani 1 d .
C62 C 0.1627(8) 0.0750(7) 0.4579(5) 0.029(2) Uani 1 d .
H62 H 0.1365(8) 0.0009(7) 0.4484(5) 0.034 Uiso 1 calc R
C63 C 0.1571(9) 0.1287(8) 0.5291(5) 0.034(2) Uani 1 d .
H63 H 0.1265(9) 0.0906(8) 0.5673(5) 0.041 Uiso 1 calc R
C64 C 0.1964(9) 0.2384(8) 0.5442(5) 0.037(2) Uani 1 d .
H64 H 0.1925(9) 0.2744(8) 0.5923(5) 0.044 Uiso 1 calc R
C65 C 0.2420(10) 0.2948(8) 0.4864(6) 0.042(2) Uani 1 d .
H65 H 0.2703(10) 0.3684(8) 0.4962(6) 0.051 Uiso 1 calc R
C66 C 0.2452(9) 0.2419(7) 0.4153(5) 0.032(2) Uani 1 d .
H66 H 0.2730(9) 0.2806(7) 0.3767(5) 0.039 Uiso 1 calc R
C91 C 0.7836(11) 0.5013(9) 0.2804(8) 0.055(3) Uani 1 d .
C92 C 0.8257(20) 0.4915(11) 0.2124(8) 0.085(5) Uani 1 d .
H92 H 0.9006(20) 0.4597(11) 0.2103(8) 0.101 Uiso 1 calc R
C93 C 0.7900(30) 0.5144(24) 0.1502(13) 0.161(14) Uani 1 d .
H93 H 0.8324(30) 0.5036(24) 0.1061(13) 0.193 Uiso 1 calc R
C94 C 0.6727(25) 0.5603(16) 0.1578(17) 0.133(11) Uani 1 d .
H94 H 0.6351(25) 0.5802(16) 0.1148(17) 0.159 Uiso 1 calc R
C95 C 0.6068(16) 0.5785(11) 0.2286(17) 0.109(9) Uani 1 d .
H95 H 0.5310(16) 0.6086(11) 0.2312(17) 0.131 Uiso 1 calc R
C96 C 0.6664(13) 0.5474(9) 0.2897(11) 0.077(5) Uani 1 d .
H96 H 0.6318(13) 0.5560(9) 0.3365(11) 0.093 Uiso 1 calc R
C97 C 0.8397(7) 0.4746(6) 0.3474(4) 0.098(6) Uani 1 d .
H97A H 0.7866(7) 0.4908(6) 0.3883(4) 0.147 Uiso 1 calc R
H97B H 0.9197(7) 0.5165(6) 0.3573(4) 0.147 Uiso 1 calc R
H97C H 0.8508(7) 0.3984(6) 0.3419(4) 0.147 Uiso 1 calc R
C01 C 0.2020(7) 0.7219(6) 0.5072(4) 0.071(4) Uani 1 d R
C02 C 0.1377(7) 0.6219(6) 0.4599(4) 0.095(6) Uani 1 d R
H02 H 0.0512(7) 0.6084(6) 0.4616(4) 0.114 Uiso 1 calc R
C06 C 0.3301(7) 0.7419(6) 0.4873(4) 0.083(5) Uani 1 d R
H06 H 0.3752(7) 0.8088(6) 0.5033(4) 0.100 Uiso 1 calc R
C07 C 0.1471(7) 0.8019(6) 0.5594(4) 0.091(5) Uani 1 d R
H07A H 0.0616(7) 0.7763(6) 0.5667(4) 0.137 Uiso 1 calc R
H07B H 0.1502(7) 0.8701(6) 0.5392(4) 0.137 Uiso 1 calc R
H07C H 0.1936(7) 0.8116(6) 0.6066(4) 0.137 Uiso 1 calc R
C04 C 0.3181(7) 0.5619(6) 0.4065(4) 0.100(6) Uani 1 d R
H04 H 0.3532(7) 0.5071(6) 0.3769(4) 0.120 Uiso 1 calc R
C03 C 0.1893(7) 0.5619(6) 0.4222(4) 0.118(9) Uani 1 d R
H03 H 0.1381(7) 0.5029(6) 0.3976(4) 0.142 Uiso 1 calc R
C05 C 0.3866(7) 0.6619(6) 0.4444(4) 0.112(7) Uani 1 d R
H05 H 0.4728(7) 0.6723(6) 0.4395(4) 0.135 Uiso 1 calc R

loop_
_atom_type_symbol
_atom_type_description
_atom_type_scat_dispersion_real
_atom_type_scat_dispersion_imag
_atom_type_scat_source
C C 0.0033 0.0016 'International Tables Vol C Tables 4.2.6.8 and 6.1.1.4'
H H 0.0000 0.0000 'International Tables Vol C Tables 4.2.6.8 and 6.1.1.4'
N N 0.0061 0.0033 'International Tables Vol C Tables 4.2.6.8 and 6.1.1.4'
Pt Pt -1.7033 8.3905 'International Tables Vol C Tables 4.2.6.8 and 6.1.1.4'
Cl Cl 0.1484 0.1585 'International Tables Vol C Tables 4.2.6.8 and 6.1.1.4'
P P 0.1023 0.0942 'International Tables Vol C Tables 4.2.6.8 and 6.1.1.4'
O O 0.0106 0.0060 'International Tables Vol C Tables 4.2.6.8 and 6.1.1.4'

loop_
_geom_angle_atom_site_label_1
_geom_angle_atom_site_label_2
_geom_angle_atom_site_label_3
_geom_angle
C10 Pt P2 91.3(2)
C10 Pt P1 87.7(2)
P2 Pt P1 172.11(7)
C10 Pt Cl 175.6(2)
P2 Pt Cl 90.68(7)
P1 Pt Cl 90.88(7)
O C10 N 120.4(7)
O C10 Pt 122.3(6)
N C10 Pt 117.3(6)
C10 N C20 119.3(8)
C10 N C30 122.9(7)
C20 N C30 117.8(8)
N C20 C40 116.4(9)
N C30 C50 115.1(9)
C11 P1 C21 102.9(4)
C11 P1 C31 105.5(3)
C21 P1 C31 103.1(4)
C11 P1 Pt 115.9(3)
C21 P1 Pt 116.4(3)
C31 P1 Pt 111.7(2)
C16 C11 C12 117.8(7)
C16 C11 P1 122.3(6)
C12 C11 P1 119.8(6)
C13 C12 C11 120.5(8)
C12 C13 C14 120.7(9)
C15 C14 C13 119.6(8)
C14 C15 C16 119.8(9)
C15 C16 C11 121.6(9)
C26 C21 C22 119.8(8)
C26 C21 P1 119.9(6)
C22 C21 P1 120.2(6)
C23 C22 C21 118.7(8)
C24 C23 C22 121.1(8)
C23 C24 C25 120.8(8)
C24 C25 C26 117.9(9)
C21 C26 C25 121.8(8)
C36 C31 C32 119.8(7)
C36 C31 P1 118.3(6)
C32 C31 P1 121.9(6)
C33 C32 C31 119.1(8)
C32 C33 C34 121.0(9)
C35 C34 C33 120.1(9)
C34 C35 C36 121.0(9)
C35 C36 C31 118.9(9)
C41 P2 C61 103.1(4)
C41 P2 C51 102.2(4)
C61 P2 C51 104.5(4)
C41 P2 Pt 118.0(3)
C61 P2 Pt 114.6(3)
C51 P2 Pt 112.7(3)
C46 C41 C42 118.9(8)
C46 C41 P2 118.8(6)
C42 C41 P2 122.3(7)
C43 C42 C41 120.5(9)
C44 C43 C42 119.8(9)
C43 C44 C45 120.5(9)
C44 C45 C46 119.7(10)
C41 C46 C45 120.6(9)
C56 C51 C52 119.5(7)
C56 C51 P2 119.0(6)
C52 C51 P2 121.5(6)
C51 C52 C53 119.7(8)
C54 C53 C52 120.5(8)
C53 C54 C55 120.2(8)
C54 C55 C56 119.7(8)
C51 C56 C55 120.3(8)
C66 C61 C62 119.3(8)
C66 C61 P2 119.4(6)
C62 C61 P2 121.3(6)
C63 C62 C61 120.0(8)
C62 C63 C64 120.7(8)
C63 C64 C65 119.2(9)
C66 C65 C64 120.2(9)
C65 C66 C61 120.6(8)
C92 C91 C97 128.6(14)
C92 C91 C96 116.7(15)
C97 C91 C96 114.7(13)
C93 C92 C91 135.7(26)
C92 C93 C94 108.8(28)
C93 C94 C95 125.2(21)
C96 C95 C94 114.7(16)
C95 C96 C91 119.0(18)
C06 C01 C07 120.0
C06 C01 C02 110.7
C07 C01 C02 128.8
C03 C02 C01 123.8
C05 C06 C01 120.3
C03 C04 C05 108.9
C02 C03 C04 131.1
C06 C05 C04 123.5

loop_
_geom_bond_atom_site_label_1
_geom_bond_atom_site_label_2
_geom_bond_distance
Pt C10 2.018(8)
Pt P2 2.309(2)
Pt P1 2.311(2)
Pt Cl 2.425(2)
C10 O 1.204(10)
C10 N 1.375(10)
N C20 1.442(12)
N C30 1.460(12)
C20 C40 1.474(14)
C30 C50 1.50(2)
P1 C11 1.809(8)
P1 C21 1.840(8)
P1 C31 1.841(8)
C11 C16 1.393(12)
C11 C12 1.398(12)
C12 C13 1.376(12)
C13 C14 1.387(14)
C14 C15 1.376(14)
C15 C16 1.378(12)
C21 C26 1.363(12)
C21 C22 1.400(11)
C22 C23 1.395(13)
C23 C24 1.367(14)
C24 C25 1.390(14)
C25 C26 1.405(12)
C31 C36 1.390(12)
C31 C32 1.404(11)
C32 C33 1.363(12)
C33 C34 1.378(14)
C34 C35 1.350(15)
C35 C36 1.388(13)
P2 C41 1.826(8)
P2 C61 1.826(8)
P2 C51 1.834(8)
C41 C46 1.386(12)
C41 C42 1.390(12)
C42 C43 1.389(13)
C43 C44 1.38(2)
C44 C45 1.38(2)
C45 C46 1.390(12)
C51 C56 1.390(11)
C51 C52 1.391(11)
C52 C53 1.399(12)
C53 C54 1.368(13)
C54 C55 1.389(13)
C55 C56 1.392(12)
C61 C66 1.387(11)
C61 C62 1.388(11)
C62 C63 1.377(12)
C63 C64 1.380(13)
C64 C65 1.394(14)
C65 C66 1.370(13)
C91 C92 1.31(2)
C91 C97 1.418(13)
C91 C96 1.44(2)
C92 C93 1.24(3)
C93 C94 1.44(4)
C94 C95 1.48(3)
C95 C96 1.37(3)
C01 C06 1.44
C01 C07 1.47
C01 C02 1.51
C02 C03 1.14
C06 C05 1.39
C04 C03 1.42
C04 C05 1.46
